data_7020702
loop_
_publ_author_name
'Kielland, Nicola'
'Escudero-Ad\'an, Eduardo C'
'Mart\'inez Belmonte, Marta'
'Kleij, Arjan W.'

_publ_section_title
;
 Unsymmetrical octanuclear Schiff base clusters: synthesis,
 characterization and catalysis.
;
_journal_issue 5
_journal_name_full 'Dalton transactions (Cambridge, England : 2003)'
_journal_page_first 1427
_journal_page_last 1436
_journal_paper_doi 10.1039/c2dt31723k
_journal_volume 42
_journal_year 2013
_chemical_absolute_configuration ad
_chemical_formula_sum 'C78 H60 N12 O22 Zn8'
_chemical_formula_weight 2040.50
_chemical_name_systematic
;
?
;
_space_group_IT_number 114
_symmetry_cell_setting tetragonal
_symmetry_space_group_name_Hall 'P -4 2n'
_symmetry_space_group_name_H-M 'P -4 21 c'
_atom_sites_solution_hydrogens geom
_atom_sites_solution_primary direct
_atom_sites_solution_secondary difmap
_audit_creation_method SHELXL-97
_cell_angle_alpha 90.00
_cell_angle_beta 90.00
_cell_angle_gamma 90.00
_cell_formula_units_Z 2
_cell_length_a 16.6963(15)
_cell_length_b 16.6963(15)
_cell_length_c 14.7140(13)
_cell_measurement_reflns_used 8812
_cell_measurement_temperature 100(2)
_cell_measurement_theta_max 23.77
_cell_measurement_theta_min 2.44
_cell_volume 4101.8(6)
_computing_cell_refinement 'Bruker APEX2 v2011.4-0'
_computing_data_collection 'Bruker APEX2 v2011.4-0'
_computing_data_reduction 'Bruker SAINT V7.60A'
_computing_molecular_graphics 'Bruker SHELXTL'
_computing_publication_material 'Bruker SHELXTL'
_computing_structure_refinement 'SHELXS-97 (Sheldrick, 2008)'
_computing_structure_solution Sir2011
_diffrn_ambient_temperature 100(2)
_diffrn_detector_area_resol_mean 512
_diffrn_detector_type '4K CCD area detector APEX II'
_diffrn_measured_fraction_theta_full 0.990
_diffrn_measured_fraction_theta_max 0.920
_diffrn_measurement_device_type 'Kappa 4-axis goniometer bruker-nonius'
_diffrn_measurement_method
;
Fullsphere data collection, phi and omega scans
;
_diffrn_measurement_specimen_support 'magnetic support whith MicroMount'
_diffrn_radiation_monochromator 'Multilayer Montel 200 mirrors'
_diffrn_radiation_type MoK\a
_diffrn_radiation_wavelength 0.71073
_diffrn_reflns_av_R_equivalents 0.0812
_diffrn_reflns_av_sigmaI/netI 0.0694
_diffrn_reflns_limit_h_max 20
_diffrn_reflns_limit_h_min -17
_diffrn_reflns_limit_k_max 20
_diffrn_reflns_limit_k_min -15
_diffrn_reflns_limit_l_max 17
_diffrn_reflns_limit_l_min -18
_diffrn_reflns_number 27068
_diffrn_reflns_theta_full 25.00
_diffrn_reflns_theta_max 26.33
_diffrn_reflns_theta_min 1.72
_diffrn_source 'rotating anode X-ray tube'
_diffrn_source_current 70
_diffrn_source_power 50
_diffrn_source_size '3 mm x 0.3 mm fine focus'
_diffrn_source_type 'Bruker-Nonius FR 591'
_exptl_absorpt_coefficient_mu 2.378
_exptl_absorpt_correction_T_max 0.7969
_exptl_absorpt_correction_T_min 0.6478
_exptl_absorpt_correction_type empirical
_exptl_absorpt_process_details
;
SADABS Version 2008/1 Bruker-Nonius
Blessing, Acta Cryst. (1995) A51 33-38
;
_exptl_crystal_colour orange
_exptl_crystal_density_diffrn 1.652
_exptl_crystal_density_method 'not measured'
_exptl_crystal_description block
_exptl_crystal_F_000 2056
_exptl_crystal_size_max 0.05
_exptl_crystal_size_mid 0.05
_exptl_crystal_size_min 0.05
_refine_diff_density_max 0.882
_refine_diff_density_min -0.553
_refine_diff_density_rms 0.133
_refine_ls_abs_structure_details 'Flack H D (1983), Acta Cryst. A39, 876-881'
_refine_ls_abs_structure_Flack -0.02(4)
_refine_ls_extinction_method none
_refine_ls_goodness_of_fit_ref 1.147
_refine_ls_hydrogen_treatment noref
_refine_ls_matrix_type full
_refine_ls_number_parameters 494
_refine_ls_number_reflns 3676
_refine_ls_number_restraints 1318
_refine_ls_restrained_S_all 0.989
_refine_ls_R_factor_all 0.1175
_refine_ls_R_factor_gt 0.0571
_refine_ls_shift/su_max 0.008
_refine_ls_shift/su_mean 0.000
_refine_ls_structure_factor_coef Fsqd
_refine_ls_weighting_details 'calc w=1/[\s^2^(Fo^2^)+(0.0908P)^2^+13.6260P] where P=(Fo^2^+2Fc^2^)/3'
_refine_ls_weighting_scheme calc
_refine_ls_wR_factor_gt 0.1519
_refine_ls_wR_factor_ref 0.1911
_reflns_number_gt 2455
_reflns_number_total 3676
_reflns_threshold_expression >2sigma(I)
_cod_data_source_file c2dt31723k.txt
_cod_data_source_block ak877b_0m
_cod_depositor_comments
;
The following automatic conversions were performed:
'_diffrn_measurement_specimen_suppport' tag replaced with
'_diffrn_measurement_specimen_support'.

Automatic conversion script
Id: cif_correct_tags 1440 2010-10-19 06:21:57Z saulius 

The following automatic conversions were performed:

'_symmetry_cell_setting' value 'Tetragonal' changed to 'tetragonal'
according to /home/saulius/struct/CIF-dictionaries/cif_core.dic
dictionary named 'cif_core.dic' version 2.4.2 from 2011-04-26.

Automatic conversion script
Id: cif_fix_values 1891 2012-01-12 08:04:46Z andrius 
;
_cod_original_sg_symbol_H-M P-42(1)c
_cod_database_code 7020702

loop_
_symmetry_equiv_pos_as_xyz
'x, y, z'
'-x, -y, z'
'y, -x, -z'
'-y, x, -z'
'-x+1/2, y+1/2, -z+1/2'
'x+1/2, -y+1/2, -z+1/2'
'-y+1/2, -x+1/2, z+1/2'
'y+1/2, x+1/2, z+1/2'

loop_
_atom_site_label
_atom_site_type_symbol
_atom_site_fract_x
_atom_site_fract_y
_atom_site_fract_z
_atom_site_U_iso_or_equiv
_atom_site_adp_type
_atom_site_occupancy
_atom_site_symmetry_multiplicity
_atom_site_calc_flag
_atom_site_refinement_flags
_atom_site_disorder_assembly
_atom_site_disorder_group
C1 C 0.1316(6) 0.2791(5) 1.0245(6) 0.0512(18) Uani 0.50 1 d PGDU A 1
C2 C 0.1536(7) 0.3560(5) 1.0510(5) 0.052(2) Uani 0.50 1 d PGDU A 1
H2 H 0.1369 0.3762 1.1083 0.063 Uiso 0.50 1 calc PR A 1
C3 C 0.1999(7) 0.4032(5) 0.9936(7) 0.054(2) Uani 0.50 1 d PGDU A 1
H3 H 0.2149 0.4557 1.0117 0.065 Uiso 0.50 1 calc PR A 1
C4 C 0.2243(7) 0.3736(5) 0.9098(6) 0.054(2) Uani 0.50 1 d PGDU A 1
H4 H 0.2559 0.4058 0.8705 0.064 Uiso 0.50 1 calc PR A 1
C5 C 0.2023(7) 0.2967(6) 0.8833(6) 0.0530(19) Uani 0.50 1 d PGDU A 1
C6 C 0.1560(7) 0.2495(5) 0.9406(6) 0.0503(17) Uani 0.50 1 d PGDU A 1
C7 C 0.2287(13) 0.2740(8) 0.7931(9) 0.055(2) Uani 0.50 1 d PDU A 1
H7 H 0.2527 0.3144 0.7568 0.066 Uiso 0.50 1 calc PR A 1
C8 C 0.2477(7) 0.1851(6) 0.6699(6) 0.0591(17) Uani 0.50 1 d PGDU A 1
C9 C 0.3071(8) 0.2265(7) 0.6232(7) 0.063(2) Uani 0.50 1 d PGDU A 1
H9 H 0.3309 0.2726 0.6496 0.076 Uiso 0.50 1 calc PR A 1
C10 C 0.3315(8) 0.2003(8) 0.5379(7) 0.065(2) Uani 0.50 1 d PGDU A 1
H10 H 0.3721 0.2286 0.5060 0.078 Uiso 0.50 1 calc PR A 1
C11 C 0.2966(8) 0.1328(8) 0.4993(6) 0.065(2) Uani 0.50 1 d PGDU A 1
H11 H 0.3133 0.1150 0.4410 0.079 Uiso 0.50 1 calc PR A 1
N3 N 0.2373(8) 0.0915(7) 0.5460(6) 0.064(2) Uani 0.50 1 d PGDU A 1
C12 C 0.2128(7) 0.1176(7) 0.6313(7) 0.0595(17) Uani 0.50 1 d PGDU A 1
C13 C 0.1271(12) 0.0081(10) 0.6506(8) 0.0513(19) Uani 0.50 1 d PDU A 1
H13 H 0.1317 -0.0003 0.5869 0.062 Uiso 0.50 1 calc PR A 1
C14 C 0.0818(7) -0.0498(5) 0.7022(5) 0.0476(17) Uani 0.50 1 d PGDU A 1
C15 C 0.0492(8) -0.1113(6) 0.6505(5) 0.048(2) Uani 0.50 1 d PGDU A 1
H15 H 0.0521 -0.1093 0.5861 0.058 Uiso 0.50 1 calc PR A 1
C16 C 0.0123(8) -0.1758(6) 0.6931(6) 0.049(2) Uani 0.50 1 d PGDU A 1
H16 H -0.0100 -0.2179 0.6577 0.058 Uiso 0.50 1 calc PR A 1
C17 C 0.0081(8) -0.1788(6) 0.7874(6) 0.044(2) Uani 0.50 1 d PGDU A 1
H17 H -0.0171 -0.2229 0.8164 0.053 Uiso 0.50 1 calc PR A 1
C18 C 0.0407(9) -0.1173(6) 0.8391(5) 0.0433(17) Uani 0.50 1 d PGDU A 1
C19 C 0.0776(9) -0.0527(6) 0.7965(5) 0.0446(17) Uani 0.50 1 d PGDU A 1
N1 N 0.2222(11) 0.2034(7) 0.7579(8) 0.0570(19) Uani 0.50 1 d PDU A 1
N2 N 0.1618(11) 0.0707(8) 0.6846(7) 0.0552(19) Uani 0.50 1 d PDU A 1
O1 O 0.0889(7) 0.2344(7) 1.0806(7) 0.049(2) Uani 0.50 1 d PDU A 1
O2 O 0.1393(10) 0.1704(6) 0.9241(7) 0.047(2) Uani 0.50 1 d PDU A 1
O3 O 0.1031(9) 0.0057(6) 0.8527(6) 0.042(2) Uani 0.50 1 d PDU A 1
O4 O 0.0368(10) -0.1189(8) 0.9316(6) 0.043(2) Uani 0.50 1 d PDU . 1
C1' C 0.1217(9) 0.2889(6) 0.9985(8) 0.0522(18) Uani 0.50 1 d PDU A 2
C2' C 0.1360(10) 0.3695(6) 1.0171(9) 0.059(2) Uani 0.50 1 d PDU A 2
H2' H 0.1144 0.3939 1.0700 0.071 Uiso 0.50 1 calc PR A 2
C3' C 0.1827(11) 0.4137(7) 0.9567(8) 0.063(2) Uani 0.50 1 d PDU A 2
H3' H 0.2020 0.4651 0.9736 0.076 Uiso 0.50 1 calc PR A 2
C4' C 0.2010(11) 0.3826(6) 0.8716(9) 0.061(2) Uani 0.50 1 d PDU A 2
H4' H 0.2191 0.4168 0.8243 0.073 Uiso 0.50 1 calc PR A 2
C5' C 0.1925(10) 0.3005(6) 0.8560(8) 0.0544(18) Uani 0.50 1 d PDU A 2
C6' C 0.1523(10) 0.2535(6) 0.9196(8) 0.0505(17) Uani 0.50 1 d PDU A 2
C7' C 0.2242(13) 0.2712(8) 0.7708(10) 0.057(2) Uani 0.50 1 d PDU A 2
H7' H 0.2480 0.3089 0.7306 0.068 Uiso 0.50 1 calc PR A 2
C8' C 0.2466(9) 0.1734(8) 0.6590(7) 0.0588(17) Uani 0.50 1 d PDU A 2
C9' C 0.3004(10) 0.2168(10) 0.6065(8) 0.063(2) Uani 0.50 1 d PDU A 2
H9' H 0.3277 0.2620 0.6306 0.075 Uiso 0.50 1 calc PR A 2
C10' C 0.3131(10) 0.1919(10) 0.5176(8) 0.063(2) Uani 0.50 1 d PDU A 2
H10' H 0.3525 0.2177 0.4815 0.076 Uiso 0.50 1 calc PR A 2
C11' C 0.2687(9) 0.1296(10) 0.4813(8) 0.065(2) Uani 0.50 1 d PDU A 2
H11' H 0.2750 0.1161 0.4190 0.078 Uiso 0.50 1 calc PR A 2
N3' N 0.2151(9) 0.0866(9) 0.5344(7) 0.065(2) Uani 0.50 1 d PDU A 2
C12' C 0.2119(11) 0.1037(8) 0.6260(7) 0.0588(17) Uani 0.50 1 d PDU A 2
C13' C 0.1238(13) -0.0040(10) 0.6570(8) 0.0520(19) Uani 0.50 1 d PDU A 2
H13' H 0.1185 -0.0113 0.5932 0.062 Uiso 0.50 1 calc PR A 2
C14' C 0.0864(10) -0.0630(7) 0.7146(6) 0.0485(17) Uani 0.50 1 d PDU A 2
C15' C 0.0522(10) -0.1277(7) 0.6684(7) 0.048(2) Uani 0.50 1 d PDU A 2
H15' H 0.0535 -0.1291 0.6038 0.058 Uiso 0.50 1 calc PR A 2
C16' C 0.0163(11) -0.1899(8) 0.7161(7) 0.049(2) Uani 0.50 1 d PDU A 2
H16' H -0.0067 -0.2338 0.6845 0.059 Uiso 0.50 1 calc PR A 2
C17' C 0.0145(10) -0.1872(7) 0.8107(7) 0.044(2) Uani 0.50 1 d PDU A 2
H17' H -0.0067 -0.2312 0.8439 0.053 Uiso 0.50 1 calc PR A 2
C18' C 0.0433(11) -0.1208(7) 0.8568(6) 0.0430(17) Uani 0.50 1 d PDU A 2
C19' C 0.0805(11) -0.0584(8) 0.8094(6) 0.0435(17) Uani 0.50 1 d PDU A 2
N1' N 0.2222(12) 0.1967(7) 0.7457(8) 0.0574(19) Uani 0.50 1 d PDU A 2
N2' N 0.1639(11) 0.0578(8) 0.6838(8) 0.0555(19) Uani 0.50 1 d PDU A 2
O1' O 0.0784(7) 0.2456(7) 1.0557(7) 0.052(2) Uani 0.50 1 d PDU A 2
O2' O 0.1365(11) 0.1735(6) 0.9099(8) 0.048(2) Uani 0.50 1 d PDU A 2
O3' O 0.1134(9) 0.0000(6) 0.8601(6) 0.043(2) Uani 0.50 1 d PDU A 2
O4' O 0.0444(10) -0.1190(8) 0.9494(6) 0.041(2) Uani 0.50 1 d PDU . 2
Zn1 Zn 0.05633(6) 0.13331(6) 1.01453(7) 0.0464(3) Uani 1 1 d . . .
Zn2 Zn 0.17404(6) 0.09904(6) 0.81761(7) 0.0497(3) Uani 1 1 d D . .
O1W O 0.2800(4) 0.0471(3) 0.8580(4) 0.0570(16) Uani 1 1 d D A .
H1W H 0.3215(11) 0.0727(14) 0.842(4) 0.085 Uiso 0.50 1 d PD B 1
H2W H 0.286(3) 0.0003(13) 0.836(4) 0.085 Uiso 0.50 1 d PD C 1
H1M H 0.281(14) 0.0000(15) 0.880(4) 0.085 Uiso 0.50 1 d PD D 2
C1M C 0.3529(10) 0.0499(13) 0.8079(15) 0.075(6) Uani 0.50 1 d PD A 2
H1M1 H 0.3415 0.0649 0.7448 0.112 Uiso 0.50 1 calc PR A 2
H1M2 H 0.3786 -0.0029 0.8092 0.112 Uiso 0.50 1 calc PR A 2
H1M3 H 0.3888 0.0897 0.8351 0.112 Uiso 0.50 1 calc PR A 2
O2W O 0.4269(8) 0.0425(11) 0.7822(18) 0.215(15) Uani 0.50 1 d PD E 1
H1W2 H 0.462(2) 0.0701(17) 0.755(4) 0.322 Uiso 0.50 1 d PD F 1
H2W2 H 0.452(4) 0.018(9) 0.824(8) 0.322 Uiso 0.50 1 d PD G 1

loop_
_atom_site_aniso_label
_atom_site_aniso_U_11
_atom_site_aniso_U_22
_atom_site_aniso_U_33
_atom_site_aniso_U_23
_atom_site_aniso_U_13
_atom_site_aniso_U_12
C1 0.051(3) 0.049(3) 0.054(3) 0.000(2) -0.003(3) -0.002(3)
C2 0.053(3) 0.052(3) 0.052(3) 0.001(3) -0.007(3) -0.003(3)
C3 0.056(3) 0.053(3) 0.054(3) 0.002(3) -0.006(3) -0.005(3)
C4 0.054(3) 0.052(3) 0.055(3) 0.002(3) -0.004(3) -0.007(3)
C5 0.052(3) 0.051(3) 0.056(3) 0.001(2) -0.002(3) -0.007(3)
C6 0.049(3) 0.048(3) 0.054(3) 0.001(2) -0.002(2) -0.006(2)
C7 0.055(3) 0.054(3) 0.056(3) 0.001(3) -0.002(3) -0.004(3)
C8 0.060(3) 0.058(3) 0.060(3) 0.003(2) -0.001(2) -0.001(2)
C9 0.065(3) 0.062(3) 0.063(3) 0.003(3) 0.001(3) -0.005(3)
C10 0.068(4) 0.065(3) 0.064(3) 0.003(3) 0.001(3) -0.004(3)
C11 0.067(3) 0.067(3) 0.062(3) 0.003(3) -0.003(3) -0.003(3)
N3 0.064(3) 0.066(3) 0.062(3) 0.001(3) -0.003(3) -0.005(3)
C12 0.061(3) 0.058(3) 0.059(3) 0.002(2) -0.002(2) -0.003(2)
C13 0.052(3) 0.051(3) 0.051(3) 0.001(3) -0.002(3) 0.000(3)
C14 0.048(3) 0.048(3) 0.048(3) 0.000(2) -0.002(3) 0.002(2)
C15 0.050(3) 0.049(3) 0.046(3) -0.001(3) 0.001(3) 0.002(3)
C16 0.050(3) 0.049(3) 0.046(3) -0.001(3) -0.002(3) 0.001(3)
C17 0.044(3) 0.042(3) 0.046(3) -0.003(3) -0.001(3) -0.004(3)
C18 0.041(3) 0.043(3) 0.046(3) -0.006(2) -0.002(3) -0.003(2)
C19 0.043(3) 0.043(3) 0.048(3) -0.004(2) 0.000(3) -0.004(2)
N1 0.057(3) 0.057(3) 0.057(3) 0.000(3) -0.001(3) -0.002(3)
N2 0.057(3) 0.053(3) 0.056(3) 0.001(3) -0.003(3) -0.001(3)
O1 0.050(3) 0.045(3) 0.052(3) 0.000(3) -0.004(3) 0.002(3)
O2 0.043(3) 0.044(3) 0.055(3) -0.002(3) -0.001(3) -0.006(3)
O3 0.041(3) 0.039(3) 0.046(3) -0.003(3) 0.000(3) -0.002(3)
O4 0.039(3) 0.043(3) 0.046(3) -0.005(3) -0.001(3) -0.003(3)
C1' 0.052(3) 0.050(3) 0.055(3) 0.001(2) -0.002(3) -0.002(3)
C2' 0.061(3) 0.056(3) 0.061(3) -0.001(3) -0.003(3) -0.005(3)
C3' 0.064(4) 0.060(3) 0.066(3) 0.000(3) -0.001(3) -0.009(3)
C4' 0.061(4) 0.056(3) 0.066(3) 0.002(3) 0.000(3) -0.007(3)
C5' 0.054(3) 0.052(3) 0.057(3) 0.002(2) 0.000(3) -0.008(3)
C6' 0.048(3) 0.049(3) 0.054(3) 0.001(2) -0.001(2) -0.006(3)
C7' 0.056(3) 0.056(3) 0.058(3) 0.002(3) 0.001(3) -0.004(3)
C8' 0.059(3) 0.057(3) 0.060(3) 0.003(2) -0.001(2) -0.001(2)
C9' 0.064(3) 0.062(3) 0.062(3) 0.003(3) 0.001(3) -0.005(3)
C10' 0.065(3) 0.064(3) 0.061(3) 0.003(3) -0.002(3) -0.005(3)
C11' 0.066(4) 0.066(3) 0.064(3) 0.003(3) -0.003(3) -0.005(3)
N3' 0.067(3) 0.066(3) 0.061(3) 0.002(3) -0.003(3) -0.005(3)
C12' 0.061(3) 0.057(3) 0.059(3) 0.001(2) -0.001(3) -0.001(2)
C13' 0.053(3) 0.051(3) 0.052(3) 0.001(3) -0.003(3) 0.001(3)
C14' 0.048(3) 0.049(3) 0.048(3) 0.000(2) -0.002(3) 0.001(2)
C15' 0.049(3) 0.049(3) 0.046(3) 0.000(3) 0.000(3) 0.001(3)
C16' 0.050(3) 0.049(3) 0.048(3) -0.001(3) -0.001(3) -0.001(3)
C17' 0.042(3) 0.042(3) 0.047(3) -0.003(3) -0.004(3) -0.003(3)
C18' 0.040(3) 0.043(3) 0.046(3) -0.003(2) -0.002(3) -0.002(2)
C19' 0.041(3) 0.043(3) 0.046(3) -0.002(2) -0.001(3) -0.003(2)
N1' 0.057(3) 0.058(3) 0.058(3) 0.001(3) 0.000(3) -0.002(3)
N2' 0.057(3) 0.053(3) 0.056(3) 0.001(3) -0.003(3) 0.000(3)
O1' 0.053(3) 0.048(3) 0.055(3) 0.002(3) 0.000(3) 0.001(3)
O2' 0.044(3) 0.044(3) 0.055(3) 0.000(3) -0.003(3) -0.007(3)
O3' 0.043(4) 0.040(3) 0.047(3) -0.003(3) -0.001(3) -0.003(3)
O4' 0.039(3) 0.042(3) 0.043(3) -0.004(3) 0.000(3) -0.002(3)
Zn1 0.0378(5) 0.0376(5) 0.0639(6) -0.0026(5) -0.0037(5) -0.0004(4)
Zn2 0.0465(6) 0.0450(6) 0.0577(6) -0.0013(5) -0.0007(5) -0.0086(5)
O1W 0.048(4) 0.054(4) 0.068(4) 0.003(3) 0.005(3) -0.005(3)
C1M 0.050(12) 0.069(13) 0.106(16) 0.022(13) 0.023(12) -0.001(10)
O2W 0.115(19) 0.25(4) 0.28(3) 0.04(3) 0.10(2) 0.04(2)

loop_
_atom_type_symbol
_atom_type_description
_atom_type_scat_dispersion_real
_atom_type_scat_dispersion_imag
_atom_type_scat_source
C C 0.0033 0.0016 'International Tables Vol C Tables 4.2.6.8 and 6.1.1.4'
H H 0.0000 0.0000 'International Tables Vol C Tables 4.2.6.8 and 6.1.1.4'
N N 0.0061 0.0033 'International Tables Vol C Tables 4.2.6.8 and 6.1.1.4'
O O 0.0106 0.0060 'International Tables Vol C Tables 4.2.6.8 and 6.1.1.4'
Zn Zn 0.2839 1.4301 'International Tables Vol C Tables 4.2.6.8 and 6.1.1.4'

loop_
_geom_angle_atom_site_label_1
_geom_angle_atom_site_label_2
_geom_angle_atom_site_label_3
_geom_angle
_geom_angle_site_symmetry_1
_geom_angle_site_symmetry_3
O1 C1 C2 119.3(6) . .
O1 C1 C6 120.7(6) . .
C2 C1 C6 120.0 . .
C1 C2 C3 120.0 . .
C2 C3 C4 120.0 . .
C5 C4 C3 120.0 . .
C4 C5 C6 120.0 . .
C4 C5 C7 114.8(7) . .
C6 C5 C7 125.2(7) . .
O2 C6 C5 123.5(6) . .
O2 C6 C1 116.1(6) . .
C5 C6 C1 120.0 . .
N1 C7 C5 125.6(11) . .
C9 C8 C12 120.0 . .
C9 C8 N1 124.5(7) . .
C12 C8 N1 115.4(6) . .
C8 C9 C10 120.0 . .
C11 C10 C9 120.0 . .
C10 C11 N3 120.0 . .
C12 N3 C11 120.0 . .
N3 C12 C8 120.0 . .
N3 C12 N2 120.6(6) . .
C8 C12 N2 118.7(6) . .
N2 C13 C14 124.8(10) . .
C15 C14 C19 120.0 . .
C15 C14 C13 114.3(6) . .
C19 C14 C13 125.2(6) . .
C16 C15 C14 120.0 . .
C15 C16 C17 120.0 . .
C18 C17 C16 120.0 . .
O4 C18 C17 120.9(6) . .
O4 C18 C19 119.1(6) . .
C17 C18 C19 120.0 . .
O3 C19 C18 115.1(5) . .
O3 C19 C14 124.8(5) . .
C18 C19 C14 120.0 . .
C7 N1 C8 123.2(10) . .
C7 N1 Zn2 128.1(8) . .
C8 N1 Zn2 108.7(6) . .
C13 N2 C12 120.5(9) . .
C13 N2 Zn2 127.5(8) . .
C12 N2 Zn2 110.5(7) . .
C1 O1 Zn1 108.5(6) . .
C6 O2 Zn1 108.6(6) . .
C6 O2 Zn2 129.5(6) . .
Zn1 O2 Zn2 121.3(4) . .
C19 O3 Zn2 125.9(6) . .
C19 O3 Zn1 105.6(7) . 3_557
Zn2 O3 Zn1 116.2(6) . 3_557
C18 O4 Zn1 130.7(11) . 2
C18 O4 Zn1 109.5(7) . 3_557
Zn1 O4 Zn1 115.6(5) 2 3_557
O1' C1' C2' 119.7(8) . .
O1' C1' C6' 119.8(8) . .
C2' C1' C6' 120.5(8) . .
C3' C2' C1' 118.8(9) . .
C4' C3' C2' 119.9(9) . .
C3' C4' C5' 119.6(9) . .
C6' C5' C4' 119.4(8) . .
C6' C5' C7' 124.6(8) . .
C4' C5' C7' 116.0(9) . .
O2' C6' C5' 124.8(8) . .
O2' C6' C1' 115.4(7) . .
C5' C6' C1' 119.7(7) . .
N1' C7' C5' 124.1(11) . .
C12' C8' C9' 120.8(8) . .
C12' C8' N1' 115.6(8) . .
C9' C8' N1' 123.5(8) . .
C10' C9' C8' 117.8(9) . .
C11' C10' C9' 120.5(9) . .
C10' C11' N3' 121.1(9) . .
C12' N3' C11' 117.9(9) . .
N3' C12' C8' 119.9(8) . .
N3' C12' N2' 120.2(8) . .
C8' C12' N2' 119.1(8) . .
N2' C13' C14' 126.1(10) . .
C15' C14' C19' 119.9(7) . .
C15' C14' C13' 114.7(8) . .
C19' C14' C13' 125.3(8) . .
C16' C15' C14' 120.5(8) . .
C15' C16' C17' 119.4(9) . .
C18' C17' C16' 120.4(8) . .
O4' C18' C17' 120.8(8) . .
O4' C18' C19' 118.4(7) . .
C17' C18' C19' 120.4(7) . .
O3' C19' C14' 124.4(8) . .
O3' C19' C18' 116.4(7) . .
C14' C19' C18' 119.1(7) . .
C7' N1' C8' 121.4(10) . .
C7' N1' Zn2 127.6(9) . .
C8' N1' Zn2 110.8(7) . .
C13' N2' C12' 123.3(9) . .
C13' N2' Zn2 126.4(8) . .
C12' N2' Zn2 110.2(7) . .
C1' O1' Zn1 114.8(7) . .
C6' O2' Zn2 129.4(7) . .
C6' O2' Zn1 110.5(6) . .
Zn2 O2' Zn1 120.1(4) . .
C19' O3' Zn2 128.4(6) . .
C19' O3' Zn1 103.2(7) . 3_557
Zn2 O3' Zn1 123.7(6) . 3_557
C18' O4' Zn1 107.6(8) . 3_557
C18' O4' Zn1 118.5(11) . 2
Zn1 O4' Zn1 127.4(6) 3_557 2
O4' Zn1 O4' 121.2(9) 4_557 2
O4' Zn1 O4 120.5(4) 4_557 2
O4' Zn1 O4 8.4(6) 2 2
O4' Zn1 O1' 123.2(6) 4_557 .
O4' Zn1 O1' 115.0(6) 2 .
O4 Zn1 O1' 116.3(6) 2 .
O4' Zn1 O2 92.7(6) 4_557 .
O4' Zn1 O2 107.8(6) 2 .
O4 Zn1 O2 99.7(6) 2 .
O1' Zn1 O2 77.7(4) . .
O4' Zn1 O1 111.8(6) 4_557 .
O4' Zn1 O1 124.8(6) 2 .
O4 Zn1 O1 127.3(6) 2 .
O1' Zn1 O1 12.7(5) . .
O2 Zn1 O1 82.9(4) . .
O4' Zn1 O4 6.5(4) 4_557 4_557
O4' Zn1 O4 121.7(4) 2 4_557
O4 Zn1 O4 122.2(8) 2 4_557
O1' Zn1 O4 121.2(6) . 4_557
O2 Zn1 O4 98.3(6) . 4_557
O1 Zn1 O4 109.2(5) . 4_557
O4' Zn1 O3' 82.9(4) 4_557 4_557
O4' Zn1 O3' 91.5(5) 2 4_557
O4 Zn1 O3' 99.8(4) 2 4_557
O1' Zn1 O3' 88.0(5) . 4_557
O2 Zn1 O3' 159.5(6) . 4_557
O1 Zn1 O3' 80.2(5) . 4_557
O4 Zn1 O3' 76.5(4) 4_557 4_557
O4' Zn1 O2' 95.8(6) 4_557 .
O4' Zn1 O2' 102.9(6) 2 .
O4 Zn1 O2' 94.9(6) 2 .
O1' Zn1 O2' 79.1(4) . .
O2 Zn1 O2' 4.9(9) . .
O1 Zn1 O2' 85.2(4) . .
O4 Zn1 O2' 101.7(6) 4_557 .
O3' Zn1 O2' 163.7(5) 4_557 .
O4' Zn1 O3 80.6(4) 4_557 4_557
O4' Zn1 O3 90.1(4) 2 4_557
O4 Zn1 O3 98.3(4) 2 4_557
O1' Zn1 O3 91.8(5) . 4_557
O2 Zn1 O3 161.7(5) . 4_557
O1 Zn1 O3 83.9(5) . 4_557
O4 Zn1 O3 74.2(4) 4_557 4_557
O3' Zn1 O3 3.8(8) 4_557 4_557
O2' Zn1 O3 166.3(5) . 4_557
O2' Zn2 N2 142.4(8) . .
O2' Zn2 O3 97.2(5) . .
N2 Zn2 O3 90.4(4) . .
O2' Zn2 O3' 98.3(4) . .
N2 Zn2 O3' 93.2(4) . .
O3 Zn2 O3' 6.3(8) . .
O2' Zn2 O2 5.5(8) . .
N2 Zn2 O2 147.7(7) . .
O3 Zn2 O2 95.0(4) . .
O3' Zn2 O2 95.5(4) . .
O2' Zn2 O1W 110.2(6) . .
N2 Zn2 O1W 105.5(6) . .
O3 Zn2 O1W 96.0(5) . .
O3' Zn2 O1W 89.8(5) . .
O2 Zn2 O1W 105.5(5) . .
O2' Zn2 N2' 147.3(8) . .
N2 Zn2 N2' 5.8(8) . .
O3 Zn2 N2' 86.5(4) . .
O3' Zn2 N2' 88.9(4) . .
O2 Zn2 N2' 152.4(8) . .
O1W Zn2 N2' 101.7(6) . .
O2' Zn2 N1' 88.8(4) . .
N2 Zn2 N1' 74.6(5) . .
O3 Zn2 N1' 161.6(6) . .
O3' Zn2 N1' 166.8(6) . .
O2 Zn2 N1' 92.4(4) . .
O1W Zn2 N1' 98.3(6) . .
N2' Zn2 N1' 79.3(4) . .
O2' Zn2 N1 83.4(4) . .
N2 Zn2 N1 80.2(4) . .
O3 Zn2 N1 164.7(7) . .
O3' Zn2 N1 170.8(7) . .
O2 Zn2 N1 86.9(4) . .
O1W Zn2 N1 98.1(6) . .
N2' Zn2 N1 84.9(4) . .
N1' Zn2 N1 5.7(3) . .
C1M O1W Zn2 124.8(10) . .

loop_
_geom_bond_atom_site_label_1
_geom_bond_atom_site_label_2
_geom_bond_distance
_geom_bond_site_symmetry_2
C1 O1 1.323(10) .
C1 C2 1.3900 .
C1 C6 1.3900 .
C2 C3 1.3900 .
C3 C4 1.3900 .
C4 C5 1.3900 .
C5 C6 1.3900 .
C5 C7 1.448(11) .
C6 O2 1.372(9) .
C7 N1 1.291(13) .
C8 C9 1.3900 .
C8 C12 1.3900 .
C8 N1 1.397(10) .
C9 C10 1.3900 .
C10 C11 1.3900 .
C11 N3 1.3900 .
N3 C12 1.3900 .
C12 N2 1.398(10) .
C13 N2 1.296(13) .
C13 C14 1.443(11) .
C14 C15 1.3900 .
C14 C19 1.3900 .
C15 C16 1.3900 .
C16 C17 1.3900 .
C17 C18 1.3900 .
C18 O4 1.363(9) .
C18 C19 1.3900 .
C19 O3 1.348(8) .
N1 Zn2 2.111(10) .
N2 Zn2 2.023(11) .
O1 Zn1 2.021(11) .
O2 Zn1 2.018(11) .
O2 Zn2 2.052(9) .
O3 Zn2 2.024(9) .
O3 Zn1 2.268(11) 3_557
O4 Zn1 1.991(13) 2
O4 Zn1 2.078(12) 3_557
C1' O1' 1.324(10) .
C1' C2' 1.394(8) .
C1' C6' 1.399(7) .
C2' C3' 1.394(8) .
C3' C4' 1.390(8) .
C4' C5' 1.396(8) .
C5' C6' 1.394(7) .
C5' C7' 1.445(12) .
C6' O2' 1.370(10) .
C7' N1' 1.297(13) .
C8' C12' 1.388(7) .
C8' C9' 1.389(8) .
C8' N1' 1.395(11) .
C9' C10' 1.388(8) .
C10' C11' 1.384(8) .
C11' N3' 1.387(8) .
N3' C12' 1.379(8) .
C12' N2' 1.398(11) .
C13' N2' 1.292(13) .
C13' C14' 1.442(12) .
C14' C15' 1.398(8) .
C14' C19' 1.400(7) .
C15' C16' 1.389(8) .
C16' C17' 1.394(8) .
C17' C18' 1.386(8) .
C18' O4' 1.363(9) .
C18' C19' 1.400(7) .
C19' O3' 1.345(9) .
N1' Zn2 2.104(11) .
N2' Zn2 2.092(11) .
O1' Zn1 2.005(11) .
O2' Zn2 1.944(9) .
O2' Zn1 2.148(10) .
O3' Zn2 2.037(9) .
O3' Zn1 2.097(11) 3_557
O4' Zn1 1.892(13) 3_557
O4' Zn1 1.950(14) 2
Zn1 O4' 1.892(13) 4_557
Zn1 O4' 1.950(14) 2
Zn1 O4 1.991(13) 2
Zn1 O4 2.078(12) 4_557
Zn1 O3' 2.097(11) 4_557
Zn1 O3 2.268(11) 4_557
Zn2 O1W 2.058(6) .
O1W C1M 1.424(13) .

loop_
_geom_torsion_atom_site_label_1
_geom_torsion_atom_site_label_2
_geom_torsion_atom_site_label_3
_geom_torsion_atom_site_label_4
_geom_torsion
_geom_torsion_site_symmetry_1
_geom_torsion_site_symmetry_4
O1 C1 C2 C3 178.7(11) . .
C6 C1 C2 C3 0.0 . .
C1 C2 C3 C4 0.0 . .
C2 C3 C4 C5 0.0 . .
C3 C4 C5 C6 0.0 . .
C3 C4 C5 C7 177.7(13) . .
C4 C5 C6 O2 -172.6(14) . .
C7 C5 C6 O2 10.0(17) . .
C4 C5 C6 C1 0.0 . .
C7 C5 C6 C1 -177.4(15) . .
O1 C1 C6 O2 -5.5(14) . .
C2 C1 C6 O2 173.1(13) . .
O1 C1 C6 C5 -178.7(12) . .
C2 C1 C6 C5 0.0 . .
C4 C5 C7 N1 172.7(18) . .
C6 C5 C7 N1 -10(3) . .
C12 C8 C9 C10 0.0 . .
N1 C8 C9 C10 176.0(15) . .
C8 C9 C10 C11 0.0 . .
C9 C10 C11 N3 0.0 . .
C10 C11 N3 C12 0.0 . .
C11 N3 C12 C8 0.0 . .
C11 N3 C12 N2 -170.8(16) . .
C9 C8 C12 N3 0.0 . .
N1 C8 C12 N3 -176.4(13) . .
C9 C8 C12 N2 171.0(15) . .
N1 C8 C12 N2 -5.4(17) . .
N2 C13 C14 C15 179.1(19) . .
N2 C13 C14 C19 -9(3) . .
C19 C14 C15 C16 0.0 . .
C13 C14 C15 C16 172.5(14) . .
C14 C15 C16 C17 0.0 . .
C15 C16 C17 C18 0.0 . .
C16 C17 C18 O4 179.6(15) . .
C16 C17 C18 C19 0.0 . .
O4 C18 C19 O3 -3.2(15) . .
C17 C18 C19 O3 176.4(14) . .
O4 C18 C19 C14 -179.6(15) . .
C17 C18 C19 C14 0.0 . .
C15 C14 C19 O3 -176.0(15) . .
C13 C14 C19 O3 12.4(19) . .
C15 C14 C19 C18 0.0 . .
C13 C14 C19 C18 -171.6(16) . .
C5 C7 N1 C8 179.1(17) . .
C5 C7 N1 Zn2 -1(3) . .
C9 C8 N1 C7 25(3) . .
C12 C8 N1 C7 -158.5(18) . .
C9 C8 N1 Zn2 -154.8(8) . .
C12 C8 N1 Zn2 21.4(15) . .
C14 C13 N2 C12 171.7(18) . .
C14 C13 N2 Zn2 7(3) . .
N3 C12 N2 C13 -10(3) . .
C8 C12 N2 C13 178.8(17) . .
N3 C12 N2 Zn2 156.4(7) . .
C8 C12 N2 Zn2 -14.5(17) . .
C2 C1 O1 Zn1 172.9(6) . .
C6 C1 O1 Zn1 -8.4(12) . .
C5 C6 O2 Zn1 -170.9(6) . .
C1 C6 O2 Zn1 16.2(14) . .
C5 C6 O2 Zn2 0(2) . .
C1 C6 O2 Zn2 -172.6(10) . .
C18 C19 O3 Zn2 169.8(9) . .
C14 C19 O3 Zn2 -14(2) . .
C18 C19 O3 Zn1 29.7(11) . 3_557
C14 C19 O3 Zn1 -154.1(8) . 3_557
C17 C18 O4 Zn1 -52.6(18) . 2
C19 C18 O4 Zn1 127.0(9) . 2
C17 C18 O4 Zn1 151.8(7) . 3_557
C19 C18 O4 Zn1 -28.5(14) . 3_557
O1' C1' C2' C3' 179.1(16) . .
C6' C1' C2' C3' -1(3) . .
C1' C2' C3' C4' 13(3) . .
C2' C3' C4' C5' -18(3) . .
C3' C4' C5' C6' 12(3) . .
C3' C4' C5' C7' -170.9(18) . .
C4' C5' C6' O2' 176.4(19) . .
C7' C5' C6' O2' -1(3) . .
C4' C5' C6' C1' -1(3) . .
C7' C5' C6' C1' -177.8(18) . .
O1' C1' C6' O2' -2(2) . .
C2' C1' C6' O2' 178.1(17) . .
O1' C1' C6' C5' 175.0(16) . .
C2' C1' C6' C5' -5(3) . .
C6' C5' C7' N1' -3(3) . .
C4' C5' C7' N1' 179(2) . .
C12' C8' C9' C10' 5(3) . .
N1' C8' C9' C10' -173.0(19) . .
C8' C9' C10' C11' 5(3) . .
C9' C10' C11' N3' -5(3) . .
C10' C11' N3' C12' -5(3) . .
C11' N3' C12' C8' 15(3) . .
C11' N3' C12' N2' -174.8(19) . .
C9' C8' C12' N3' -15(3) . .
N1' C8' C12' N3' 163.0(19) . .
C9' C8' C12' N2' 174(2) . .
N1' C8' C12' N2' -7(3) . .
N2' C13' C14' C15' -175(2) . .
N2' C13' C14' C19' 7(4) . .
C19' C14' C15' C16' -4(3) . .
C13' C14' C15' C16' 178.1(19) . .
C14' C15' C16' C17' 0(3) . .
C15' C16' C17' C18' 4(3) . .
C16' C17' C18' O4' -177.6(19) . .
C16' C17' C18' C19' -5(2) . .
C15' C14' C19' O3' 177.9(18) . .
C13' C14' C19' O3' -4(3) . .
C15' C14' C19' C18' 3(2) . .
C13' C14' C19' C18' -179.2(19) . .
O4' C18' C19' O3' -1(2) . .
C17' C18' C19' O3' -173.9(18) . .
O4' C18' C19' C14' 174.2(18) . .
C17' C18' C19' C14' 2(2) . .
C5' C7' N1' C8' 173.6(19) . .
C5' C7' N1' Zn2 0(3) . .
C12' C8' N1' C7' -153(2) . .
C9' C8' N1' C7' 25(3) . .
C12' C8' N1' Zn2 21(2) . .
C9' C8' N1' Zn2 -160.6(15) . .
C14' C13' N2' C12' 167(2) . .
C14' C13' N2' Zn2 -9(4) . .
N3' C12' N2' C13' 4(3) . .
C8' C12' N2' C13' 174(2) . .
N3' C12' N2' Zn2 179.4(15) . .
C8' C12' N2' Zn2 -10(2) . .
C2' C1' O1' Zn1 175.5(13) . .
C6' C1' O1' Zn1 -4(2) . .
C5' C6' O2' Zn2 8(3) . .
C1' C6' O2' Zn2 -174.4(14) . .
C5' C6' O2' Zn1 -170.3(15) . .
C1' C6' O2' Zn1 7(2) . .
C14' C19' O3' Zn2 4(3) . .
C18' C19' O3' Zn2 178.8(13) . .
C14' C19' O3' Zn1 -152.3(16) . 3_557
C18' C19' O3' Zn1 22.9(18) . 3_557
C17' C18' O4' Zn1 148.4(14) . 3_557
C19' C18' O4' Zn1 -24(2) . 3_557
C17' C18' O4' Zn1 -58(2) . 2
C19' C18' O4' Zn1 129.5(13) . 2
C1' O1' Zn1 O4' 95.7(12) . 4_557
C1' O1' Zn1 O4' -93.4(12) . 2
C1' O1' Zn1 O4 -84.2(12) . 2
C1' O1' Zn1 O2 10.7(12) . .
C1' O1' Zn1 O1 124(3) . .
C1' O1' Zn1 O4 103.0(12) . 4_557
C1' O1' Zn1 O3' 175.9(12) . 4_557
C1' O1' Zn1 O2' 5.9(12) . .
C1' O1' Zn1 O3 175.6(11) . 4_557
C6 O2 Zn1 O4' -127.6(12) . 4_557
Zn2 O2 Zn1 O4' 60.3(10) . 4_557
C6 O2 Zn1 O4' 108.4(12) . 2
Zn2 O2 Zn1 O4' -63.7(11) . 2
C6 O2 Zn1 O4 110.8(12) . 2
Zn2 O2 Zn1 O4 -61.3(10) . 2
C6 O2 Zn1 O1' -4.2(11) . .
Zn2 O2 Zn1 O1' -176.2(11) . .
C6 O2 Zn1 O1 -16.0(11) . .
Zn2 O2 Zn1 O1 172.0(10) . .
C6 O2 Zn1 O4 -124.4(12) . 4_557
Zn2 O2 Zn1 O4 63.5(10) . 4_557
C6 O2 Zn1 O3' -51(2) . 4_557
Zn2 O2 Zn1 O3' 137.2(11) . 4_557
C6 O2 Zn1 O2' 102(6) . .
Zn2 O2 Zn1 O2' -70(4) . .
C6 O2 Zn1 O3 -60(2) . 4_557
Zn2 O2 Zn1 O3 127.9(12) . 4_557
C1 O1 Zn1 O4' 103.3(10) . 4_557
C1 O1 Zn1 O4' -93.5(10) . 2
C1 O1 Zn1 O4 -83.6(10) . 2
C1 O1 Zn1 O1' -51.4(19) . .
C1 O1 Zn1 O2 13.2(10) . .
C1 O1 Zn1 O4 109.6(9) . 4_557
C1 O1 Zn1 O3' -178.5(10) . 4_557
C1 O1 Zn1 O2' 8.9(10) . .
C1 O1 Zn1 O3 -179.4(9) . 4_557
C6' O2' Zn1 O4' -129.6(14) . 4_557
Zn2 O2' Zn1 O4' 51.5(11) . 4_557
C6' O2' Zn1 O4' 106.5(14) . 2
Zn2 O2' Zn1 O4' -72.3(11) . 2
C6' O2' Zn1 O4 109.0(14) . 2
Zn2 O2' Zn1 O4 -69.9(11) . 2
C6' O2' Zn1 O1' -6.9(13) . .
Zn2 O2' Zn1 O1' 174.3(11) . .
C6' O2' Zn1 O2 -80(4) . .
Zn2 O2' Zn1 O2 101(6) . .
C6' O2' Zn1 O1 -18.1(13) . .
Zn2 O2' Zn1 O1 163.0(11) . .
C6' O2' Zn1 O4 -126.8(13) . 4_557
Zn2 O2' Zn1 O4 54.4(11) . 4_557
C6' O2' Zn1 O3' -45(3) . 4_557
Zn2 O2' Zn1 O3' 136.3(13) . 4_557
C6' O2' Zn1 O3 -56(3) . 4_557
Zn2 O2' Zn1 O3 125.5(16) . 4_557
C6' O2' Zn2 N2 -71(2) . .
Zn1 O2' Zn2 N2 107.6(9) . .
C6' O2' Zn2 O3 -171.2(18) . .
Zn1 O2' Zn2 O3 7.5(11) . .
C6' O2' Zn2 O3' -177.5(18) . .
Zn1 O2' Zn2 O3' 1.2(11) . .
C6' O2' Zn2 O2 123(9) . .
Zn1 O2' Zn2 O2 -59(7) . .
C6' O2' Zn2 O1W 89.7(18) . .
Zn1 O2' Zn2 O1W -91.7(10) . .
C6' O2' Zn2 N2' -76(2) . .
Zn1 O2' Zn2 N2' 102.2(10) . .
C6' O2' Zn2 N1' -8.6(19) . .
Zn1 O2' Zn2 N1' 170.0(11) . .
C6' O2' Zn2 N1 -6.5(18) . .
Zn1 O2' Zn2 N1 172.1(11) . .
C13 N2 Zn2 O2' -109(2) . .
C12 N2 Zn2 O2' 85.3(15) . .
C13 N2 Zn2 O3 -7(2) . .
C12 N2 Zn2 O3 -172.3(13) . .
C13 N2 Zn2 O3' -1(2) . .
C12 N2 Zn2 O3' -166.7(13) . .
C13 N2 Zn2 O2 -107(2) . .
C12 N2 Zn2 O2 87.7(16) . .
C13 N2 Zn2 O1W 90(2) . .
C12 N2 Zn2 O1W -76.0(13) . .
C13 N2 Zn2 N2' 40(7) . .
C12 N2 Zn2 N2' -125(9) . .
C13 N2 Zn2 N1' -176(2) . .
C12 N2 Zn2 N1' 18.5(13) . .
C13 N2 Zn2 N1 -175(2) . .
C12 N2 Zn2 N1 19.8(13) . .
C19 O3 Zn2 O2' 152.8(15) . .
Zn1 O3 Zn2 O2' -70.8(8) 3_557 .
C19 O3 Zn2 N2 9.8(15) . .
Zn1 O3 Zn2 N2 146.2(8) 3_557 .
C19 O3 Zn2 O3' -107(5) . .
Zn1 O3 Zn2 O3' 29(4) 3_557 .
C19 O3 Zn2 O2 157.9(15) . .
Zn1 O3 Zn2 O2 -65.7(8) 3_557 .
C19 O3 Zn2 O1W -95.9(14) . .
Zn1 O3 Zn2 O1W 40.5(6) 3_557 .
C19 O3 Zn2 N2' 5.5(15) . .
Zn1 O3 Zn2 N2' 141.9(8) 3_557 .
C19 O3 Zn2 N1' 45(3) . .
Zn1 O3 Zn2 N1' -178.9(14) 3_557 .
C19 O3 Zn2 N1 61(3) . .
Zn1 O3 Zn2 N1 -162.2(14) 3_557 .
C19' O3' Zn2 O2' 144.3(17) . .
Zn1 O3' Zn2 O2' -64.4(10) 3_557 .
C19' O3' Zn2 N2 0.2(18) . .
Zn1 O3' Zn2 N2 151.5(9) 3_557 .
C19' O3' Zn2 O3 64(4) . .
Zn1 O3' Zn2 O3 -145(5) 3_557 .
C19' O3' Zn2 O2 149.1(17) . .
Zn1 O3' Zn2 O2 -59.6(10) 3_557 .
C19' O3' Zn2 O1W -105.4(17) . .
Zn1 O3' Zn2 O1W 46.0(8) 3_557 .
C19' O3' Zn2 N2' -3.7(17) . .
Zn1 O3' Zn2 N2' 147.7(10) 3_557 .
C19' O3' Zn2 N1' 23(4) . .
Zn1 O3' Zn2 N1' 174(2) 3_557 .
C19' O3' Zn2 N1 44(4) . .
Zn1 O3' Zn2 N1 -165(3) 3_557 .
C6 O2 Zn2 O2' -57(7) . .
Zn1 O2 Zn2 O2' 113(8) . .
C6 O2 Zn2 N2 -73(2) . .
Zn1 O2 Zn2 N2 97.2(10) . .
C6 O2 Zn2 O3 -171.7(16) . .
Zn1 O2 Zn2 O3 -1.5(11) . .
C6 O2 Zn2 O3' -178.0(16) . .
Zn1 O2 Zn2 O3' -7.8(11) . .
C6 O2 Zn2 O1W 90.7(16) . .
Zn1 O2 Zn2 O1W -99.1(9) . .
C6 O2 Zn2 N2' -80(2) . .
Zn1 O2 Zn2 N2' 90.5(10) . .
C6 O2 Zn2 N1' -8.6(17) . .
Zn1 O2 Zn2 N1' 161.6(11) . .
C6 O2 Zn2 N1 -6.9(17) . .
Zn1 O2 Zn2 N1 163.3(11) . .
C13' N2' Zn2 O2' -98(2) . .
C12' N2' Zn2 O2' 86.5(18) . .
C13' N2' Zn2 N2 -132(9) . .
C12' N2' Zn2 N2 52(7) . .
C13' N2' Zn2 O3 0(2) . .
C12' N2' Zn2 O3 -175.6(16) . .
C13' N2' Zn2 O3' 6(2) . .
C12' N2' Zn2 O3' -169.8(16) . .
C13' N2' Zn2 O2 -94(2) . .
C12' N2' Zn2 O2 90.4(17) . .
C13' N2' Zn2 O1W 96(2) . .
C12' N2' Zn2 O1W -80.2(15) . .
C13' N2' Zn2 N1' -168(2) . .
C12' N2' Zn2 N1' 16.1(15) . .
C13' N2' Zn2 N1 -167(2) . .
C12' N2' Zn2 N1 17.0(15) . .
C7' N1' Zn2 O2' 5(2) . .
C8' N1' Zn2 O2' -169.5(15) . .
C7' N1' Zn2 N2 150(2) . .
C8' N1' Zn2 N2 -23.6(14) . .
C7' N1' Zn2 O3 114(2) . .
C8' N1' Zn2 O3 -60(3) . .
C7' N1' Zn2 O3' 127(3) . .
C8' N1' Zn2 O3' -47(4) . .
C7' N1' Zn2 O2 0(2) . .
C8' N1' Zn2 O2 -173.6(15) . .
C7' N1' Zn2 O1W -106(2) . .
C8' N1' Zn2 O1W 80.3(14) . .
C7' N1' Zn2 N2' 154(2) . .
C8' N1' Zn2 N2' -20.1(14) . .
C7' N1' Zn2 N1 -17(9) . .
C8' N1' Zn2 N1 169(12) . .
C7 N1 Zn2 O2' 11(2) . .
C8 N1 Zn2 O2' -168.5(14) . .
C7 N1 Zn2 N2 157(2) . .
C8 N1 Zn2 N2 -22.5(12) . .
C7 N1 Zn2 O3 105(2) . .
C8 N1 Zn2 O3 -75(2) . .
C7 N1 Zn2 O3' 113(3) . .
C8 N1 Zn2 O3' -67(4) . .
C7 N1 Zn2 O2 7(2) . .
C8 N1 Zn2 O2 -172.8(13) . .
C7 N1 Zn2 O1W -98(2) . .
C8 N1 Zn2 O1W 81.9(12) . .
C7 N1 Zn2 N2' 161(2) . .
C8 N1 Zn2 N2' -19.2(13) . .
C7 N1 Zn2 N1' 170(12) . .
C8 N1 Zn2 N1' -10(10) . .
O2' Zn2 O1W C1M -122.9(12) . .
N2 Zn2 O1W C1M 45.0(13) . .
O3 Zn2 O1W C1M 137.1(12) . .
O3' Zn2 O1W C1M 138.3(12) . .
O2 Zn2 O1W C1M -126.0(12) . .
N2' Zn2 O1W C1M 49.4(13) . .
N1' Zn2 O1W C1M -31.2(13) . .
N1 Zn2 O1W C1M -37.0(12) . .
